data_7249311
loop_
_publ_author_name
'Zou, Chen'
'Jiang, Xiaofeng'
'Mei, Hao'
'Xu, Guiying'
'Tan, Jiashuo'
'Chen, Sihuai'
'Yuan, Jun'
'Jia, Lihui'

_publ_section_title
;
 Luminescence and magnetic properties of mononuclear Ln(iii) complexes
 using an N1-substituted 1,2,3-triazole ligand
;
_journal_issue 39
_journal_name_full CrystEngComm
_journal_page_first 5655
_journal_page_last 5663
_journal_paper_doi 10.1039/D4CE00713A
_journal_volume 26
_journal_year 2024
_chemical_formula_moiety 'C24 H16 Dy N13 O9, 2(C2 H3 N)'
_chemical_formula_sum 'C28 H22 Dy N15 O9'
_chemical_formula_weight 875.10
_space_group_crystal_system monoclinic
_space_group_IT_number 15
_space_group_name_Hall '-C 2yc'
_space_group_name_H-M_alt 'C 1 2/c 1'
_atom_sites_solution_hydrogens geom
_atom_sites_solution_primary dual
_audit_creation_date 2019-11-05
_audit_creation_method
;
Olex2 1.2
(compiled 2018.05.18 svn.r3508 for OlexSys, GUI svn.r5497)
;
_audit_update_record
;
2024-07-10 deposited with the CCDC.	2024-09-10 downloaded from the CCDC.
;
_cell_angle_alpha 90
_cell_angle_beta 111.3480(6)
_cell_angle_gamma 90
_cell_formula_units_Z 4
_cell_length_a 19.69338(9)
_cell_length_b 11.64098(5)
_cell_length_c 16.29945(9)
_cell_measurement_reflns_used 28932
_cell_measurement_temperature 273(2)
_cell_measurement_theta_max 73.6490
_cell_measurement_theta_min 4.5030
_cell_volume 3480.27(3)
_computing_cell_refinement 'CrysAlisPro 1.171.39.28b (Rigaku OD, 2015)'
_computing_data_collection 'CrysAlisPro 1.171.39.28b (Rigaku OD, 2015)'
_computing_data_reduction 'CrysAlisPro 1.171.39.28b (Rigaku OD, 2015)'
_computing_molecular_graphics 'Olex2 (Dolomanov et al., 2009)'
_computing_publication_material 'Olex2 (Dolomanov et al., 2009)'
_computing_structure_refinement 'ShelXL (Sheldrick, 2015)'
_computing_structure_solution 'ShelXT (Sheldrick, 2015)'
_diffrn_ambient_temperature 273
_diffrn_detector 'CCD plate'
_diffrn_measured_fraction_theta_full 1.000
_diffrn_measured_fraction_theta_max 0.995
_diffrn_measurement_details
;
List of Runs (angles in degrees, time in seconds):

  # Type    Start    End  Width  t~exp~   \w     \q     \k     \f   Frames
#--------------------------------------------------------------------------
  1  \w     37.00  84.00   0.50    0.50    --    0.00  57.00 150.00   94
  2  \w    -21.00  34.00   0.50    0.50    --    0.00  57.00-120.00  110
  3  \w    -22.00  48.00   0.50    0.50    --    0.00  57.00  60.00  140
  4  \w    -22.00  33.00   0.50    0.50    --    0.00  57.00 150.00  110
  5  \w     54.00  87.00   0.50    0.50    --    0.00  57.00  60.00   66
  6  \w    -15.00  77.00   0.50    0.50    --    0.00  38.00 -30.00  184
  7  \w    -46.00   7.00   0.50    0.50    --    0.00 -77.00 120.00  106
  8  \w     38.00  88.00   0.50    0.50    --    0.00  57.00-180.00  100
  9  \w     39.00  74.00   0.50    0.50    --    0.00  57.00-120.00   70
 10  \w     73.00  98.00   0.50    0.50    --   94.60  54.00  80.31   50
 11  \w    123.00 150.00   0.50    0.50    --   94.60  71.00  34.14   54
 12  \w     68.00  94.00   0.50    0.50    --   94.60  71.00  34.14   52
 13  \w     67.00 131.00   0.50    0.50    --   94.60  72.00 125.60  128
 14  \w     68.00  94.00   0.50    0.50    --   94.60  69.00   2.51   52
 15  \w     73.00 182.00   0.50    0.50    --   94.60  54.00 -87.59  218
 16  \w    154.00 180.00   0.50    0.50    --   94.60  63.00 -35.62   52
 17  \w     69.00 139.00   0.50    0.50    --   94.60  68.00 147.06  140
 18  \w     66.00  91.00   0.50    0.50    --   94.60  74.00-162.85   50
 19  \w     72.00 184.00   0.50    0.50    --   94.60  55.00  -7.48  224
 20  \w     71.00 104.00   0.50    0.50    --   94.60  60.00 101.36   66
 21  \w     68.00  93.00   0.50    0.50    --   94.60  69.00 -81.71   50
 22  \w      8.00 116.00   0.50    0.50    --   94.60 -61.00   0.00  216
 23  \w     75.00 137.00   0.50    0.50    --   94.60  45.00-120.00  124
 24  \w     40.00 124.00   0.50    0.50    --   94.60 -82.00-180.00  168
 25  \w      5.00 126.00   0.50    0.50    --   94.60 -82.00   0.00  242
 26  \w     38.00  76.00   0.50    0.50    --   94.60 -82.00-150.00   76
 27  \w     99.00 124.00   0.50    0.50    --   94.60 -82.00-150.00   50
 28  \w      5.00  44.00   0.50    0.50    --   94.60 -82.00  90.00   78
 29  \w     48.00 126.00   0.50    0.50    --   94.60 -82.00  90.00  156
 30  \w      9.00 109.00   0.50    0.50    --   94.60 -82.00 -90.00  200
 31  \w    130.00 176.00   0.50    0.50    --   94.60  53.00-101.36   92
 32  \w     69.00  96.00   0.50    0.50    --   94.60  66.00-130.06   54
 33  \w    146.00 173.00   0.50    0.50    --   94.60  71.00 109.30   54
 34  \w     69.00  95.00   0.50    0.50    --   94.60  67.00 -48.80   52
 35  \w     71.00  97.00   0.50    0.50    --   94.60  61.00  90.00   52
 36  \w     71.00 183.00   0.50    0.50    --   94.60  61.00  60.00  224
 37  \w     71.00 101.00   0.50    0.50    --   94.60  61.00   0.00   60
 38  \w     71.00 127.00   0.50    0.50    --   94.60  61.00  30.00  112
 39  \w    139.00 164.00   0.50    0.50    --   94.60  61.00  30.00   50
 40  \w     71.00 100.00   0.50    0.50    --   94.60  61.00-180.00   58
 41  \w     73.00 117.00   0.50    0.50    --   94.60  52.00 177.05   88
 42  \w     71.00  96.00   0.50    0.50    --   94.60  61.00 -90.00   50
 43  \w     79.00 118.00   0.50    0.50    --   94.60 -61.00  60.00   78
 44  \w     71.00  96.00   0.50    0.50    --   94.60  61.00-150.00   50
 45  \w     67.00  92.00   0.50    0.50    --   94.60  71.00 109.30   50
 46  \w    102.00 166.00   0.50    0.50    --   94.60  61.00 -60.00  128
 47  \w     71.00  96.00   0.50    0.50    --   94.60  61.00 -60.00   50
 48  \w     76.00 177.00   0.50    0.50    --   94.60  45.00 -30.00  202
 49  \w     73.00 149.00   0.50    0.50    --   94.60  53.00 123.06  152
 50  \w    138.00 183.00   0.50    0.50    --   94.60  54.00  80.31   90
 51  \w     73.00 101.00   0.50    0.50    --   94.60  53.00-101.36   56
 52  \w     70.00  96.00   0.50    0.50    --   94.60  63.00 -35.62   52
 53  \w     72.00 181.00   0.50    0.50    --   94.60  55.00-161.13  218
;
_diffrn_measurement_device 'four-circle diffractometer'
_diffrn_measurement_device_type 'XtaLAB AFC12 (RINC): Kappa single'
_diffrn_measurement_method '\w scans'
_diffrn_orient_matrix_type 'CrysAlisPro convention (1999,Acta A55,543-557)'
_diffrn_orient_matrix_UB_11 0.0800817000
_diffrn_orient_matrix_UB_12 0.0029244000
_diffrn_orient_matrix_UB_13 0.0635874000
_diffrn_orient_matrix_UB_21 -0.0198947000
_diffrn_orient_matrix_UB_22 0.0886509000
_diffrn_orient_matrix_UB_23 0.0577339000
_diffrn_orient_matrix_UB_31 -0.0155978000
_diffrn_orient_matrix_UB_32 -0.0982359000
_diffrn_orient_matrix_UB_33 0.0540436000
_diffrn_radiation_monochromator graphite
_diffrn_radiation_probe x-ray
_diffrn_radiation_type CuK\a
_diffrn_radiation_wavelength 1.54184
_diffrn_reflns_av_R_equivalents 0.0272
_diffrn_reflns_av_unetI/netI 0.0112
_diffrn_reflns_Laue_measured_fraction_full 1.000
_diffrn_reflns_Laue_measured_fraction_max 0.995
_diffrn_reflns_limit_h_max 24
_diffrn_reflns_limit_h_min -24
_diffrn_reflns_limit_k_max 14
_diffrn_reflns_limit_k_min -14
_diffrn_reflns_limit_l_max 20
_diffrn_reflns_limit_l_min -20
_diffrn_reflns_number 36711
_diffrn_reflns_point_group_measured_fraction_full 1.000
_diffrn_reflns_point_group_measured_fraction_max 0.995
_diffrn_reflns_theta_full 67.684
_diffrn_reflns_theta_max 73.998
_diffrn_reflns_theta_min 4.499
_diffrn_source 'fine-focus sealed X-ray tube'
_diffrn_source_type 'Enhance (Cu) X-ray Source'
_exptl_absorpt_coefficient_mu 12.133
_exptl_absorpt_correction_T_max 1.00000
_exptl_absorpt_correction_T_min 0.27206
_exptl_absorpt_correction_type multi-scan
_exptl_absorpt_process_details
;
CrysAlisPro 1.171.39.28b (Rigaku Oxford Diffraction, 2015)
Empirical absorption correction using spherical harmonics,
 implemented in SCALE3 ABSPACK scaling algorithm.
;
_exptl_crystal_colour 'clear blackish colourless'
_exptl_crystal_colour_lustre clear
_exptl_crystal_colour_modifier blackish
_exptl_crystal_colour_primary colourless
_exptl_crystal_density_diffrn 1.670
_exptl_crystal_description block
_exptl_crystal_F_000 1732
_refine_diff_density_max 0.544
_refine_diff_density_min -0.834
_refine_diff_density_rms 0.088
_refine_ls_extinction_method none
_refine_ls_goodness_of_fit_ref 1.080
_refine_ls_hydrogen_treatment constr
_refine_ls_matrix_type full
_refine_ls_number_parameters 242
_refine_ls_number_reflns 3518
_refine_ls_number_restraints 0
_refine_ls_restrained_S_all 1.080
_refine_ls_R_factor_all 0.0213
_refine_ls_R_factor_gt 0.0211
_refine_ls_shift/su_max 0.002
_refine_ls_shift/su_mean 0.000
_refine_ls_structure_factor_coef Fsqd
_refine_ls_weighting_details 'w=1/[\s^2^(Fo^2^)+(0.0389P)^2^+2.3388P] where P=(Fo^2^+2Fc^2^)/3'
_refine_ls_weighting_scheme calc
_refine_ls_wR_factor_gt 0.0582
_refine_ls_wR_factor_ref 0.0584
_reflns_Friedel_coverage 0.000
_reflns_number_gt 3462
_reflns_number_total 3518
_reflns_threshold_expression 'I > 2\s(I)'
_cod_data_source_file d4ce00713a2.cif
_cod_data_source_block 20191104_dy
_cod_depositor_comments 'Adding full bibliography for 7249311--7249313.cif.'
_cod_database_code 7249311
_shelx_shelxl_version_number 2014/7
_shelx_space_group_comment
;
The symmetry employed for this shelxl refinement is uniquely defined
by the following loop, which should always be used as a source of
symmetry information in preference to the above space-group names.
They are only intended as comments.
;
_reflns_odcompleteness_completeness 100.00
_reflns_odcompleteness_iscentric 1
_reflns_odcompleteness_theta 66.97
_olex2_refinement_description
;
1. Fixed Uiso
 At 1.2 times of:
  All C(H) groups
 At 1.5 times of:
  All C(H,H,H) groups
2.a Aromatic/amide H refined with riding coordinates:
 C1(H1), C4(H4), C3(H3), C2(H2), C9(H9), C10(H10), C12(H12), C11(H11)
2.b Idealised Me refined as rotating group:
 C14(H14a,H14b,H14c)
;
_olex2_submission_special_instructions 'No special instructions were received'
_oxdiff_exptl_absorpt_empirical_details
;
Empirical correction (ABSPACK) includes:
- Absorption correction using spherical harmonics
- Frame scaling
;
_oxdiff_exptl_absorpt_empirical_full_max 2.562
_oxdiff_exptl_absorpt_empirical_full_min 0.648

loop_
_space_group_symop_operation_xyz
'x, y, z'
'-x, y, -z+1/2'
'x+1/2, y+1/2, z'
'-x+1/2, y+1/2, -z+1/2'
'-x, -y, -z'
'x, -y, z-1/2'
'-x+1/2, -y+1/2, -z'
'x+1/2, -y+1/2, z-1/2'

loop_
_atom_site_label
_atom_site_type_symbol
_atom_site_fract_x
_atom_site_fract_y
_atom_site_fract_z
_atom_site_U_iso_or_equiv
_atom_site_adp_type
_atom_site_occupancy
_atom_site_site_symmetry_order
_atom_site_calc_flag
_atom_site_refinement_flags_posn
_atom_site_refinement_flags_adp
_atom_site_refinement_flags_occupancy
_atom_site_disorder_assembly
_atom_site_disorder_group
Dy1 Dy 0.5000 0.58600(2) 0.2500 0.02908(6) Uani 1 2 d S T P . .
O3 O 0.62955(9) 0.58737(13) 0.35538(11) 0.0446(4) Uani 1 1 d . . . . .
O1 O 0.46065(10) 0.39601(14) 0.18357(12) 0.0480(4) Uani 1 1 d . . . . .
N2 N 0.51182(9) 0.68068(15) 0.39468(11) 0.0360(3) Uani 1 1 d . . . . .
N3 N 0.55462(10) 0.76612(16) 0.43469(11) 0.0401(4) Uani 1 1 d . . . . .
O5 O 0.58865(9) 0.73736(14) 0.27618(10) 0.0469(4) Uani 1 1 d . . . . .
N4 N 0.53711(9) 0.79212(16) 0.50480(11) 0.0384(4) Uani 1 1 d . . . . .
N1 N 0.41138(9) 0.51380(15) 0.32889(10) 0.0354(3) Uani 1 1 d . . . . .
N7 N 0.64087(10) 0.68935(19) 0.33740(12) 0.0455(4) Uani 1 1 d . . . . .
O4 O 0.69750(11) 0.7396(2) 0.37625(16) 0.0784(7) Uani 1 1 d . . . . .
N5 N 0.53511(14) 0.9357(2) 0.60225(15) 0.0557(5) Uani 1 1 d . . . . .
C1 C 0.36429(13) 0.42721(19) 0.29694(16) 0.0421(5) Uani 1 1 d . . . . .
H1 H 0.3590 0.3974 0.2420 0.051 Uiso 1 1 calc R . . . .
C4 C 0.37620(12) 0.5154(2) 0.45535(14) 0.0438(5) Uani 1 1 d . . . . .
H4 H 0.3809 0.5480 0.5092 0.053 Uiso 1 1 calc R . . . .
C7 C 0.48346(12) 0.72424(19) 0.51036(14) 0.0402(4) Uani 1 1 d . . . . .
N6 N 0.5000 0.3383(2) 0.2500 0.0526(7) Uani 1 2 d S T P . .
C5 C 0.41611(11) 0.55775(19) 0.40731(13) 0.0349(4) Uani 1 1 d . . . . .
C6 C 0.46752(10) 0.65238(18) 0.43891(12) 0.0345(4) Uani 1 1 d . . . . .
C3 C 0.32961(14) 0.4245(2) 0.42227(18) 0.0490(6) Uani 1 1 d . . . . .
H3 H 0.3030 0.3938 0.4539 0.059 Uiso 1 1 calc R . . . .
C2 C 0.32309(12) 0.3799(2) 0.34143(16) 0.0465(5) Uani 1 1 d . . . . .
H2 H 0.2916 0.3190 0.3172 0.056 Uiso 1 1 calc R . . . .
C8 C 0.57422(13) 0.8847(2) 0.56183(15) 0.0435(5) Uani 1 1 d . . . . .
C9 C 0.64392(17) 0.9126(2) 0.5697(2) 0.0584(7) Uani 1 1 d . . . . .
H9 H 0.6687 0.8720 0.5402 0.070 Uiso 1 1 calc R . . . .
C10 C 0.67527(18) 1.0046(3) 0.6240(2) 0.0759(9) Uani 1 1 d . . . . .
H10 H 0.7224 1.0279 0.6317 0.091 Uiso 1 1 calc R . . . .
C12 C 0.56794(18) 1.0240(3) 0.65472(19) 0.0690(8) Uani 1 1 d . . . . .
H12 H 0.5425 1.0620 0.6848 0.083 Uiso 1 1 calc R . . . .
C11 C 0.6365(2) 1.0610(3) 0.6663(2) 0.0768(10) Uani 1 1 d . . . . .
H11 H 0.6567 1.1237 0.7024 0.092 Uiso 1 1 calc R . . . .
O2 O 0.5000 0.2348(3) 0.2500 0.1053(14) Uani 1 2 d S T P . .
C14 C 0.3480(4) 0.0842(5) 0.1127(6) 0.147(3) Uani 1 1 d . . . . .
H14A H 0.3402 0.0825 0.0511 0.221 Uiso 1 1 calc GR . . . .
H14B H 0.3372 0.0101 0.1308 0.221 Uiso 1 1 calc GR . . . .
H14C H 0.3979 0.1036 0.1459 0.221 Uiso 1 1 calc GR . . . .
C13 C 0.3030(4) 0.1651(6) 0.1277(6) 0.168(3) Uani 1 1 d . . . . .
N8 N 0.2677(5) 0.2246(8) 0.1472(8) 0.287(6) Uani 1 1 d . . . . .

loop_
_atom_site_aniso_label
_atom_site_aniso_U_11
_atom_site_aniso_U_22
_atom_site_aniso_U_33
_atom_site_aniso_U_23
_atom_site_aniso_U_13
_atom_site_aniso_U_12
Dy1 0.03133(9) 0.03337(10) 0.02412(9) 0.000 0.01199(6) 0.000
O3 0.0412(8) 0.0545(10) 0.0374(8) 0.0000(6) 0.0135(7) 0.0031(6)
O1 0.0539(9) 0.0476(9) 0.0461(9) -0.0097(7) 0.0226(8) -0.0038(7)
N2 0.0351(8) 0.0438(9) 0.0309(8) -0.0043(7) 0.0142(7) -0.0043(7)
N3 0.0414(9) 0.0473(10) 0.0339(9) -0.0088(7) 0.0163(7) -0.0058(7)
O5 0.0515(9) 0.0510(9) 0.0400(8) 0.0036(7) 0.0188(7) -0.0114(7)
N4 0.0407(8) 0.0443(9) 0.0307(8) -0.0073(7) 0.0136(7) 0.0006(7)
N1 0.0360(8) 0.0419(9) 0.0298(8) -0.0002(7) 0.0139(6) -0.0024(7)
N7 0.0365(9) 0.0642(13) 0.0402(10) -0.0066(9) 0.0191(8) -0.0122(8)
O4 0.0431(10) 0.1070(18) 0.0814(14) -0.0173(13) 0.0181(10) -0.0328(11)
N5 0.0603(13) 0.0599(12) 0.0452(12) -0.0158(10) 0.0174(10) 0.0053(10)
C1 0.0408(11) 0.0482(12) 0.0389(12) -0.0025(9) 0.0164(9) -0.0064(8)
C4 0.0419(10) 0.0601(14) 0.0340(10) 0.0045(9) 0.0191(9) -0.0006(9)
C7 0.0436(11) 0.0476(11) 0.0319(10) -0.0029(8) 0.0168(8) 0.0011(9)
N6 0.0552(16) 0.0402(14) 0.071(2) 0.000 0.0338(15) 0.000
C5 0.0323(9) 0.0424(10) 0.0304(9) 0.0039(8) 0.0121(8) 0.0027(8)
C6 0.0352(9) 0.0427(11) 0.0278(9) 0.0005(8) 0.0140(7) 0.0013(8)
C3 0.0417(12) 0.0629(15) 0.0485(14) 0.0116(10) 0.0238(11) -0.0048(9)
C2 0.0388(11) 0.0506(12) 0.0506(13) 0.0038(11) 0.0170(10) -0.0088(10)
C8 0.0486(12) 0.0425(11) 0.0347(11) -0.0071(9) 0.0095(9) 0.0035(10)
C9 0.0522(15) 0.0585(17) 0.0600(17) -0.0180(11) 0.0150(13) -0.0027(10)
C10 0.0623(17) 0.075(2) 0.080(2) -0.0292(17) 0.0145(15) -0.0169(15)
C12 0.0791(19) 0.0649(17) 0.0555(16) -0.0244(13) 0.0154(14) 0.0125(15)
C11 0.080(2) 0.0633(17) 0.074(2) -0.0337(16) 0.0115(17) -0.0048(16)
O2 0.110(3) 0.0337(15) 0.162(4) 0.000 0.038(3) 0.000
C14 0.146(6) 0.158(7) 0.160(7) -0.029(4) 0.083(6) -0.027(4)
C13 0.138(5) 0.123(5) 0.213(8) -0.095(5) 0.029(5) -0.030(4)
N8 0.180(7) 0.207(8) 0.416(15) -0.198(9) 0.039(8) -0.012(6)

loop_
_atom_type_symbol
_atom_type_description
_atom_type_scat_dispersion_real
_atom_type_scat_dispersion_imag
_atom_type_scat_source
C C 0.0181 0.0091 'International Tables Vol C Tables 4.2.6.8 and 6.1.1.4'
H H 0.0000 0.0000 'International Tables Vol C Tables 4.2.6.8 and 6.1.1.4'
Dy Dy -9.8046 9.8477 'International Tables Vol C Tables 4.2.6.8 and 6.1.1.4'
N N 0.0311 0.0180 'International Tables Vol C Tables 4.2.6.8 and 6.1.1.4'
O O 0.0492 0.0322 'International Tables Vol C Tables 4.2.6.8 and 6.1.1.4'

loop_
_geom_angle_atom_site_label_1
_geom_angle_atom_site_label_2
_geom_angle_atom_site_label_3
_geom_angle
_geom_angle_site_symmetry_1
_geom_angle_site_symmetry_3
_geom_angle_publ_flag
O3 Dy1 O3 179.27(7) 2_655 . ?
O3 Dy1 N2 111.15(5) . 2_655 ?
O3 Dy1 N2 68.51(5) 2_655 2_655 ?
O3 Dy1 N2 68.51(5) . . ?
O3 Dy1 N2 111.15(5) 2_655 . ?
O3 Dy1 N1 110.81(5) . . ?
O3 Dy1 N1 69.43(5) 2_655 . ?
O3 Dy1 N1 69.43(5) . 2_655 ?
O3 Dy1 N1 110.81(5) 2_655 2_655 ?
O3 Dy1 N7 153.39(6) 2_655 . ?
O3 Dy1 N7 25.92(5) 2_655 2_655 ?
O3 Dy1 N7 153.39(6) . 2_655 ?
O3 Dy1 N7 25.92(5) . . ?
O1 Dy1 O3 67.96(6) 2_655 . ?
O1 Dy1 O3 112.75(6) . . ?
O1 Dy1 O3 67.97(6) . 2_655 ?
O1 Dy1 O3 112.75(6) 2_655 2_655 ?
O1 Dy1 O1 51.97(9) 2_655 . ?
O1 Dy1 N2 135.04(6) . . ?
O1 Dy1 N2 135.03(6) 2_655 2_655 ?
O1 Dy1 N2 94.23(6) . 2_655 ?
O1 Dy1 N2 94.23(6) 2_655 . ?
O1 Dy1 N1 70.08(6) 2_655 . ?
O1 Dy1 N1 76.77(6) . . ?
O1 Dy1 N1 70.08(6) . 2_655 ?
O1 Dy1 N1 76.77(6) 2_655 2_655 ?
O1 Dy1 N7 133.27(6) . . ?
O1 Dy1 N7 93.75(6) 2_655 . ?
O1 Dy1 N7 93.75(6) . 2_655 ?
O1 Dy1 N7 133.27(6) 2_655 2_655 ?
N2 Dy1 N2 128.48(8) . 2_655 ?
N2 Dy1 N1 62.67(5) 2_655 2_655 ?
N2 Dy1 N1 137.26(5) . 2_655 ?
N2 Dy1 N1 62.67(5) . . ?
N2 Dy1 N1 137.26(5) 2_655 . ?
N2 Dy1 N7 91.39(5) 2_655 . ?
N2 Dy1 N7 91.39(5) . 2_655 ?
N2 Dy1 N7 67.21(5) . . ?
N2 Dy1 N7 67.21(5) 2_655 2_655 ?
O5 Dy1 O3 51.79(5) . . ?
O5 Dy1 O3 127.53(5) 2_655 . ?
O5 Dy1 O3 127.53(5) . 2_655 ?
O5 Dy1 O3 51.79(5) 2_655 2_655 ?
O5 Dy1 O1 119.22(6) 2_655 . ?
O5 Dy1 O1 119.22(6) . 2_655 ?
O5 Dy1 O1 145.90(6) 2_655 2_655 ?
O5 Dy1 O1 145.90(6) . . ?
O5 Dy1 N2 70.23(5) . 2_655 ?
O5 Dy1 N2 72.65(5) 2_655 2_655 ?
O5 Dy1 N2 72.65(5) . . ?
O5 Dy1 N2 70.23(5) 2_655 . ?
O5 Dy1 O5 85.87(8) . 2_655 ?
O5 Dy1 N1 75.83(5) . 2_655 ?
O5 Dy1 N1 75.83(5) 2_655 . ?
O5 Dy1 N1 135.13(5) 2_655 2_655 ?
O5 Dy1 N1 135.13(5) . . ?
O5 Dy1 N7 25.92(6) . . ?
O5 Dy1 N7 25.92(6) 2_655 2_655 ?
O5 Dy1 N7 106.73(6) 2_655 . ?
O5 Dy1 N7 106.73(6) . 2_655 ?
N1 Dy1 N1 143.06(7) . 2_655 ?
N1 Dy1 N7 125.29(5) . . ?
N1 Dy1 N7 71.76(5) . 2_655 ?
N1 Dy1 N7 71.76(5) 2_655 . ?
N1 Dy1 N7 125.29(5) 2_655 2_655 ?
N7 Dy1 N7 130.62(9) 2_655 . ?
N7 O3 Dy1 93.94(12) . . ?
N6 O1 Dy1 95.94(14) . . ?
N3 N2 Dy1 128.03(12) . . ?
N3 N2 C6 109.88(16) . . ?
C6 N2 Dy1 121.91(13) . . ?
N2 N3 N4 106.03(16) . . ?
N7 O5 Dy1 98.31(12) . . ?
N3 N4 C7 112.05(17) . . ?
N3 N4 C8 119.46(18) . . ?
C7 N4 C8 128.48(18) . . ?
C1 N1 Dy1 122.30(14) . . ?
C1 N1 C5 116.94(18) . . ?
C5 N1 Dy1 120.58(13) . . ?
O3 N7 Dy1 60.14(11) . . ?
O3 N7 O5 115.77(17) . . ?
O5 N7 Dy1 55.77(10) . . ?
O4 N7 Dy1 174.96(19) . . ?
O4 N7 O3 122.6(2) . . ?
O4 N7 O5 121.6(2) . . ?
C8 N5 C12 115.4(3) . . ?
N1 C1 H1 118.3 . . ?
N1 C1 C2 123.4(2) . . ?
C2 C1 H1 118.3 . . ?
C5 C4 H4 120.4 . . ?
C3 C4 H4 120.4 . . ?
C3 C4 C5 119.1(2) . . ?
N4 C7 C6 104.03(17) . . ?
O1 N6 Dy1 58.08(13) 2_655 . ?
O1 N6 Dy1 58.08(13) . . ?
O1 N6 O1 116.2(3) . 2_655 ?
O2 N6 Dy1 180.0 . . ?
O2 N6 O1 121.92(13) . . ?
O2 N6 O1 121.92(13) . 2_655 ?
N1 C5 C4 122.9(2) . . ?
N1 C5 C6 114.91(17) . . ?
C4 C5 C6 122.20(19) . . ?
N2 C6 C7 108.02(18) . . ?
N2 C6 C5 119.55(17) . . ?
C7 C6 C5 132.41(18) . . ?
C4 C3 H3 120.6 . . ?
C4 C3 C2 118.8(2) . . ?
C2 C3 H3 120.6 . . ?
C1 C2 H2 120.6 . . ?
C3 C2 C1 118.8(2) . . ?
C3 C2 H2 120.6 . . ?
N5 C8 N4 114.1(2) . . ?
N5 C8 C9 126.3(2) . . ?
C9 C8 N4 119.7(2) . . ?
C8 C9 H9 121.9 . . ?
C8 C9 C10 116.3(3) . . ?
C10 C9 H9 121.9 . . ?
C9 C10 H10 120.2 . . ?
C11 C10 C9 119.5(3) . . ?
C11 C10 H10 120.2 . . ?
N5 C12 H12 118.2 . . ?
N5 C12 C11 123.6(3) . . ?
C11 C12 H12 118.2 . . ?
C10 C11 H11 120.5 . . ?
C12 C11 C10 119.0(3) . . ?
C12 C11 H11 120.5 . . ?
H14A C14 H14B 109.5 . . ?
H14A C14 H14C 109.5 . . ?
H14B C14 H14C 109.5 . . ?
C13 C14 H14A 109.5 . . ?
C13 C14 H14B 109.5 . . ?
C13 C14 H14C 109.5 . . ?
N8 C13 C14 173.1(13) . . ?

loop_
_geom_bond_atom_site_label_1
_geom_bond_atom_site_label_2
_geom_bond_distance
_geom_bond_site_symmetry_2
_geom_bond_publ_flag
Dy1 O3 2.5037(17) 2_655 ?
Dy1 O3 2.5038(17) . ?
Dy1 O1 2.4604(16) . ?
Dy1 O1 2.4604(16) 2_655 ?
Dy1 N2 2.5359(16) 2_655 ?
Dy1 N2 2.5358(16) . ?
Dy1 O5 2.4067(15) 2_655 ?
Dy1 O5 2.4066(15) . ?
Dy1 N1 2.6531(16) . ?
Dy1 N1 2.6531(16) 2_655 ?
Dy1 N7 2.8802(18) 2_655 ?
Dy1 N7 2.8802(18) . ?
O3 N7 1.262(3) . ?
O1 N6 1.270(2) . ?
N2 N3 1.313(2) . ?
N2 C6 1.359(2) . ?
N3 N4 1.343(2) . ?
O5 N7 1.272(3) . ?
N4 C7 1.349(3) . ?
N4 C8 1.437(3) . ?
N1 C1 1.340(3) . ?
N1 C5 1.348(3) . ?
N7 O4 1.214(3) . ?
N5 C8 1.323(3) . ?
N5 C12 1.343(4) . ?
C1 H1 0.9300 . ?
C1 C2 1.384(3) . ?
C4 H4 0.9300 . ?
C4 C5 1.386(3) . ?
C4 C3 1.375(3) . ?
C7 C6 1.374(3) . ?
N6 O1 1.270(2) 2_655 ?
N6 O2 1.206(4) . ?
C5 C6 1.457(3) . ?
C3 H3 0.9300 . ?
C3 C2 1.378(4) . ?
C2 H2 0.9300 . ?
C8 C9 1.370(4) . ?
C9 H9 0.9300 . ?
C9 C10 1.382(4) . ?
C10 H10 0.9300 . ?
C10 C11 1.368(5) . ?
C12 H12 0.9300 . ?
C12 C11 1.364(5) . ?
C11 H11 0.9300 . ?
C14 H14A 0.9600 . ?
C14 H14B 0.9600 . ?
C14 H14C 0.9600 . ?
C14 C13 1.373(9) . ?
C13 N8 1.108(10) . ?
